data_4331768
loop_
_publ_author_name
'Pierre Thu\'ery'

_publ_section_title
;
 Sulfonate Complexes of Actinide Ions: Structural Diversity in Uranyl
 Complexes with 2-Sulfobenzoate
;
_journal_name_full 'Inorganic Chemistry'
_journal_page_first 435
_journal_page_last 447
_journal_paper_doi 10.1021/ic3022744
_journal_volume 52
_journal_year 2013
_chemical_formula_sum 'C48 H48 Cu2 N4 O32 S4 U2'
_chemical_formula_weight 1924.28
_space_group_IT_number 14
_symmetry_cell_setting monoclinic
_symmetry_space_group_name_Hall '-P 2yn'
_symmetry_space_group_name_H-M 'P 1 21/n 1'
_atom_sites_solution_hydrogens geom
_atom_sites_solution_primary heavy
_atom_sites_solution_secondary difmap
_audit_creation_method SHELXL-97
_cell_angle_alpha 90.00
_cell_angle_beta 96.5021(19)
_cell_angle_gamma 90.00
_cell_formula_units_Z 2
_cell_length_a 11.2043(2)
_cell_length_b 15.0029(5)
_cell_length_c 17.9274(6)
_cell_measurement_reflns_used 110226
_cell_measurement_temperature 150(2)
_cell_measurement_theta_max 30.51
_cell_measurement_theta_min 2.26
_cell_volume 2994.16(15)
_computing_cell_refinement 'HKL2000 (Otwinowski & Minor, 1997)'
_computing_data_collection 'COLLECT (Nonius, 1998)'
_computing_data_reduction 'HKL2000 (Otwinowski & Minor, 1997)'
_computing_molecular_graphics 'SHELXTL (Sheldrick, 2008)'
_computing_publication_material 'SHELXTL (Sheldrick, 2008); PLATON (Spek, 2003)'
_computing_structure_refinement 'SHELXL-97 (Sheldrick, 2008)'
_computing_structure_solution 'SHELXS-97 (Sheldrick, 2008)'
_diffrn_ambient_temperature 150(2)
_diffrn_measured_fraction_theta_full 0.999
_diffrn_measured_fraction_theta_max 0.999
_diffrn_measurement_device_type 'Nonius Kappa-CCD area-detector diffractometer'
_diffrn_measurement_method 'two \f and six \w scans with 2\% steps (470 frames)'
_diffrn_radiation_monochromator graphite
_diffrn_radiation_source 'fine-focus sealed tube'
_diffrn_radiation_type MoK\a
_diffrn_radiation_wavelength 0.71073
_diffrn_reflns_av_R_equivalents 0.0268
_diffrn_reflns_av_sigmaI/netI 0.0363
_diffrn_reflns_limit_h_max 16
_diffrn_reflns_limit_h_min -15
_diffrn_reflns_limit_k_max 20
_diffrn_reflns_limit_k_min -21
_diffrn_reflns_limit_l_max 25
_diffrn_reflns_limit_l_min -25
_diffrn_reflns_number 110226
_diffrn_reflns_theta_full 30.51
_diffrn_reflns_theta_max 30.51
_diffrn_reflns_theta_min 2.26
_diffrn_standards_decay_% 0
_diffrn_standards_interval_time 0
_diffrn_standards_number 0
_exptl_absorpt_coefficient_mu 6.332
_exptl_absorpt_correction_T_max 0.531
_exptl_absorpt_correction_T_min 0.417
_exptl_absorpt_correction_type multi-scan
_exptl_absorpt_process_details 'SCALEPACK (Otwinowski & Minor, 1997)'
_exptl_crystal_colour 'translucent light green'
_exptl_crystal_density_diffrn 2.134
_exptl_crystal_description parallelepiped
_exptl_crystal_F_000 1852
_exptl_crystal_size_max 0.15
_exptl_crystal_size_mid 0.11
_exptl_crystal_size_min 0.10
_refine_diff_density_max 0.534
_refine_diff_density_min -1.575
_refine_diff_density_rms 0.143
_refine_ls_extinction_method none
_refine_ls_goodness_of_fit_ref 1.040
_refine_ls_hydrogen_treatment constr
_refine_ls_matrix_type full
_refine_ls_number_parameters 415
_refine_ls_number_reflns 9133
_refine_ls_number_restraints 0
_refine_ls_restrained_S_all 1.040
_refine_ls_R_factor_all 0.0370
_refine_ls_R_factor_gt 0.0271
_refine_ls_shift/su_max 0.001
_refine_ls_shift/su_mean 0.000
_refine_ls_structure_factor_coef Fsqd
_refine_ls_weighting_details 'calc w=1/[\s^2^(Fo^2^)+(0.0349P)^2^+1.2392P] where P=(Fo^2^+2Fc^2^)/3'
_refine_ls_weighting_scheme calc
_refine_ls_wR_factor_gt 0.0647
_refine_ls_wR_factor_ref 0.0670
_reflns_number_gt 7773
_reflns_number_total 9133
_reflns_threshold_expression >2sigma(I)
_cod_data_source_file ic3022744_si_002_10.cif
_cod_data_source_block 10
_cod_original_sg_symbol_H-M 'P 21/n'
_cod_database_code 4331768

loop_
_symmetry_equiv_pos_as_xyz
'x, y, z'
'-x+1/2, y+1/2, -z+1/2'
'-x, -y, -z'
'x-1/2, -y-1/2, z-1/2'

loop_
_atom_site_label
_atom_site_type_symbol
_atom_site_fract_x
_atom_site_fract_y
_atom_site_fract_z
_atom_site_U_iso_or_equiv
_atom_site_adp_type
_atom_site_occupancy
_atom_site_symmetry_multiplicity
_atom_site_calc_flag
_atom_site_refinement_flags
U U 0.626230(8) 0.335417(7) 0.036747(5) 0.01796(4) Uani 1 1 d .
Cu Cu 0.06729(3) 0.88793(3) 0.16092(2) 0.02375(8) Uani 1 1 d .
S1 S 0.79700(6) 0.38778(5) -0.11989(4) 0.02376(15) Uani 1 1 d .
S2 S 0.55570(6) 0.14697(5) 0.14793(4) 0.02050(14) Uani 1 1 d .
O1 O 0.52796(18) 0.27562(15) -0.02847(12) 0.0269(4) Uani 1 1 d .
O2 O 0.72320(18) 0.39945(16) 0.10043(12) 0.0284(5) Uani 1 1 d .
O3 O 0.59034(18) 0.45851(14) -0.04221(12) 0.0244(4) Uani 1 1 d .
O4 O 0.53379(18) 0.59152(15) -0.08605(13) 0.0279(5) Uani 1 1 d .
O5 O 0.7761(2) 0.33876(14) -0.05069(13) 0.0282(5) Uani 1 1 d .
O6 O 0.69245(19) 0.39034(15) -0.17485(12) 0.0294(5) Uani 1 1 d .
O7 O 0.9040(2) 0.35290(15) -0.14778(14) 0.0317(5) Uani 1 1 d .
O8 O 0.75806(19) 0.21924(16) 0.06433(13) 0.0321(5) Uani 1 1 d .
O9 O 0.88779(19) 0.10981(16) 0.06862(12) 0.0306(5) Uani 1 1 d .
O10 O 0.54370(17) 0.24524(14) 0.13372(11) 0.0237(4) Uani 1 1 d .
O11 O 0.56731(19) 0.09688(15) 0.08083(12) 0.0286(5) Uani 1 1 d .
O12 O 0.46134(18) 0.11788(14) 0.19118(12) 0.0259(4) Uani 1 1 d .
O13 O 0.06887(18) 1.00389(15) 0.11134(13) 0.0287(5) Uani 1 1 d .
H13A H 0.0016 1.0355 0.0960 0.034 Uiso 1 1 d R
H13B H 0.1160 1.0436 0.1312 0.034 Uiso 1 1 d R
O14 O 0.08051(18) 0.79381(15) 0.23961(12) 0.0280(5) Uani 1 1 d .
H14A H 0.0750 0.7388 0.2282 0.034 Uiso 1 1 d R
H14B H 0.0303 0.7861 0.2739 0.034 Uiso 1 1 d R
O15 O 0.04795(18) 0.81145(15) 0.05775(12) 0.0267(4) Uani 1 1 d .
H15A H 0.0785 0.7647 0.0615 0.032 Uiso 1 1 d R
H15B H 0.0696 0.8416 0.0285 0.032 Uiso 1 1 d R
O16 O 0.2139(2) 1.12748(17) 0.17233(14) 0.0359(5) Uani 1 1 d .
H16A H 0.2153 1.1383 0.2245 0.043 Uiso 1 1 d R
H16B H 0.2930 1.1225 0.1772 0.043 Uiso 1 1 d R
N1 N 0.2508(2) 0.88718(17) 0.16426(14) 0.0229(5) Uani 1 1 d .
N2 N 0.8850(2) 0.89251(17) 0.16033(15) 0.0258(5) Uani 1 1 d .
C1 C 0.6132(2) 0.53331(19) -0.06783(16) 0.0212(6) Uani 1 1 d .
C2 C 0.7407(2) 0.5594(2) -0.07572(16) 0.0229(6) Uani 1 1 d .
C3 C 0.8304(2) 0.4995(2) -0.09262(16) 0.0224(6) Uani 1 1 d .
C4 C 0.9473(3) 0.5301(2) -0.09398(18) 0.0287(7) Uani 1 1 d .
H4 H 1.0068 0.4907 -0.1053 0.034 Uiso 1 1 calc R
C5 C 0.9764(3) 0.6185(3) -0.0788(2) 0.0350(8) Uani 1 1 d .
H5 H 1.0554 0.6377 -0.0780 0.042 Uiso 1 1 calc R
C6 C 0.8877(3) 0.6779(2) -0.0648(2) 0.0370(8) Uani 1 1 d .
H6 H 0.9067 0.7376 -0.0561 0.044 Uiso 1 1 calc R
C7 C 0.7705(3) 0.6490(2) -0.0638(2) 0.0308(7) Uani 1 1 d .
H7 H 0.7111 0.6897 -0.0551 0.037 Uiso 1 1 calc R
C8 C 0.8165(3) 0.15681(19) 0.09903(17) 0.0223(6) Uani 1 1 d .
C9 C 0.8026(3) 0.14290(19) 0.18049(16) 0.0209(5) Uani 1 1 d .
C10 C 0.6915(3) 0.1382(2) 0.20851(16) 0.0213(5) Uani 1 1 d .
C11 C 0.6845(3) 0.1281(2) 0.28503(17) 0.0278(6) Uani 1 1 d .
H11 H 0.6101 0.1241 0.3031 0.033 Uiso 1 1 calc R
C12 C 0.7896(3) 0.1241(3) 0.33420(18) 0.0353(8) Uani 1 1 d .
H12 H 0.7852 0.1182 0.3855 0.042 Uiso 1 1 calc R
C13 C 0.9003(3) 0.1288(3) 0.30775(19) 0.0350(8) Uani 1 1 d .
H13 H 0.9701 0.1259 0.3411 0.042 Uiso 1 1 calc R
C14 C 0.9072(3) 0.1378(2) 0.23149(18) 0.0285(6) Uani 1 1 d .
H14 H 0.9821 0.1405 0.2138 0.034 Uiso 1 1 calc R
C15 C 0.3000(3) 0.9116(2) 0.10255(16) 0.0237(6) Uani 1 1 d .
H15 H 0.2492 0.9286 0.0603 0.028 Uiso 1 1 calc R
C16 C 0.4219(3) 0.9126(2) 0.09861(16) 0.0232(6) Uani 1 1 d .
H16 H 0.4513 0.9298 0.0543 0.028 Uiso 1 1 calc R
C17 C 0.5013(2) 0.88815(19) 0.16037(16) 0.0213(6) Uani 1 1 d .
C18 C 0.4497(3) 0.8606(2) 0.22453(18) 0.0282(6) Uani 1 1 d .
H18 H 0.4985 0.8418 0.2670 0.034 Uiso 1 1 calc R
C19 C 0.3260(3) 0.8615(2) 0.22426(18) 0.0284(6) Uani 1 1 d .
H19 H 0.2936 0.8436 0.2674 0.034 Uiso 1 1 calc R
C20 C 0.8110(3) 0.8823(2) 0.09631(19) 0.0325(7) Uani 1 1 d .
H20 H 0.8450 0.8761 0.0516 0.039 Uiso 1 1 calc R
C21 C 0.6864(3) 0.8806(2) 0.09350(18) 0.0295(7) Uani 1 1 d .
H21 H 0.6392 0.8735 0.0478 0.035 Uiso 1 1 calc R
C22 C 0.6330(3) 0.8895(2) 0.15956(17) 0.0228(6) Uani 1 1 d .
C23 C 0.7106(3) 0.9018(2) 0.22551(17) 0.0262(6) Uani 1 1 d .
H23 H 0.6793 0.9093 0.2710 0.031 Uiso 1 1 calc R
C24 C 0.8341(3) 0.9027(2) 0.22359(17) 0.0265(6) Uani 1 1 d .
H24 H 0.8836 0.9107 0.2684 0.032 Uiso 1 1 calc R

loop_
_atom_site_aniso_label
_atom_site_aniso_U_11
_atom_site_aniso_U_22
_atom_site_aniso_U_33
_atom_site_aniso_U_23
_atom_site_aniso_U_13
_atom_site_aniso_U_12
U 0.01654(5) 0.01935(6) 0.01825(6) 0.00185(4) 0.00308(4) 0.00291(4)
Cu 0.01935(16) 0.02721(19) 0.02471(18) 0.00200(14) 0.00262(13) 0.00151(14)
S1 0.0245(3) 0.0242(4) 0.0242(4) 0.0023(3) 0.0099(3) 0.0046(3)
S2 0.0206(3) 0.0213(3) 0.0200(3) 0.0018(3) 0.0044(3) 0.0014(3)
O1 0.0282(11) 0.0261(11) 0.0257(10) 0.0002(9) 0.0002(8) -0.0022(9)
O2 0.0224(10) 0.0360(13) 0.0268(11) -0.0031(9) 0.0026(8) -0.0023(9)
O3 0.0259(10) 0.0216(10) 0.0272(11) 0.0066(9) 0.0092(8) 0.0052(8)
O4 0.0247(10) 0.0260(11) 0.0351(12) 0.0077(9) 0.0124(9) 0.0085(9)
O5 0.0291(12) 0.0262(12) 0.0316(12) 0.0097(9) 0.0136(9) 0.0084(9)
O6 0.0285(11) 0.0328(12) 0.0269(11) -0.0036(9) 0.0030(9) -0.0012(9)
O7 0.0334(12) 0.0300(12) 0.0349(13) 0.0008(10) 0.0180(10) 0.0071(10)
O8 0.0324(11) 0.0333(13) 0.0334(12) 0.0162(10) 0.0166(9) 0.0165(10)
O9 0.0291(11) 0.0385(13) 0.0251(11) 0.0044(9) 0.0069(9) 0.0165(10)
O10 0.0227(10) 0.0234(11) 0.0261(10) 0.0068(8) 0.0082(8) 0.0062(8)
O11 0.0317(11) 0.0314(12) 0.0225(11) -0.0030(9) 0.0030(9) 0.0021(9)
O12 0.0223(10) 0.0285(12) 0.0280(11) 0.0029(9) 0.0080(8) -0.0012(8)
O13 0.0222(10) 0.0250(11) 0.0378(12) 0.0029(10) -0.0014(9) 0.0051(8)
O14 0.0248(10) 0.0267(12) 0.0337(12) 0.0076(9) 0.0086(9) 0.0009(9)
O15 0.0266(11) 0.0236(11) 0.0298(11) 0.0000(9) 0.0031(9) 0.0043(9)
O16 0.0283(12) 0.0448(15) 0.0338(13) -0.0014(11) 0.0001(10) -0.0044(11)
N1 0.0213(12) 0.0254(13) 0.0219(12) 0.0016(10) 0.0022(9) -0.0009(10)
N2 0.0227(12) 0.0261(13) 0.0287(13) 0.0019(11) 0.0035(10) 0.0028(10)
C1 0.0207(13) 0.0210(14) 0.0231(14) 0.0015(11) 0.0083(10) 0.0053(11)
C2 0.0219(13) 0.0259(15) 0.0212(14) 0.0017(11) 0.0040(11) 0.0013(11)
C3 0.0222(13) 0.0246(15) 0.0211(13) 0.0042(11) 0.0056(10) 0.0002(11)
C4 0.0176(13) 0.0389(18) 0.0294(16) 0.0045(13) 0.0018(11) 0.0034(12)
C5 0.0239(15) 0.047(2) 0.0330(17) 0.0040(15) -0.0013(13) -0.0085(14)
C6 0.0355(18) 0.0356(19) 0.0390(19) -0.0100(15) 0.0009(15) -0.0118(14)
C7 0.0290(16) 0.0292(17) 0.0347(18) -0.0040(13) 0.0063(13) -0.0012(13)
C8 0.0174(13) 0.0246(15) 0.0253(15) 0.0049(11) 0.0044(11) 0.0011(11)
C9 0.0229(13) 0.0191(13) 0.0216(14) 0.0008(11) 0.0059(11) 0.0025(11)
C10 0.0213(13) 0.0211(14) 0.0220(14) 0.0029(11) 0.0041(10) 0.0030(11)
C11 0.0297(15) 0.0314(17) 0.0234(15) 0.0026(13) 0.0079(12) 0.0056(13)
C12 0.0389(18) 0.048(2) 0.0186(15) -0.0009(14) 0.0010(13) 0.0082(16)
C13 0.0296(16) 0.047(2) 0.0269(16) -0.0016(15) -0.0029(13) 0.0098(15)
C14 0.0249(15) 0.0340(17) 0.0261(16) -0.0024(13) 0.0007(12) 0.0047(13)
C15 0.0222(13) 0.0250(15) 0.0231(14) 0.0009(12) -0.0012(11) 0.0003(11)
C16 0.0265(14) 0.0227(15) 0.0209(14) 0.0008(11) 0.0047(11) -0.0030(11)
C17 0.0178(12) 0.0230(14) 0.0234(14) -0.0011(11) 0.0034(10) 0.0002(10)
C18 0.0207(14) 0.0384(18) 0.0249(15) 0.0053(13) -0.0006(11) 0.0022(13)
C19 0.0223(14) 0.0373(17) 0.0263(16) 0.0042(13) 0.0055(12) 0.0016(13)
C20 0.0260(15) 0.045(2) 0.0277(16) -0.0010(14) 0.0061(12) 0.0043(14)
C21 0.0251(15) 0.041(2) 0.0222(15) -0.0002(13) 0.0028(11) -0.0007(13)
C22 0.0198(13) 0.0229(15) 0.0264(15) 0.0009(12) 0.0055(11) 0.0014(11)
C23 0.0211(14) 0.0339(17) 0.0240(15) 0.0010(13) 0.0050(11) 0.0015(12)
C24 0.0224(14) 0.0330(17) 0.0238(15) 0.0005(12) 0.0013(11) 0.0014(12)

loop_
_atom_type_symbol
_atom_type_description
_atom_type_scat_dispersion_real
_atom_type_scat_dispersion_imag
_atom_type_scat_source
C C 0.0033 0.0016 'International Tables Vol C Tables 4.2.6.8 and 6.1.1.4'
H H 0.0000 0.0000 'International Tables Vol C Tables 4.2.6.8 and 6.1.1.4'
N N 0.0061 0.0033 'International Tables Vol C Tables 4.2.6.8 and 6.1.1.4'
O O 0.0106 0.0060 'International Tables Vol C Tables 4.2.6.8 and 6.1.1.4'
S S 0.1246 0.1234 'International Tables Vol C Tables 4.2.6.8 and 6.1.1.4'
Cu Cu 0.3201 1.2651 'International Tables Vol C Tables 4.2.6.8 and 6.1.1.4'
U U -9.6767 9.6646 'International Tables Vol C Tables 4.2.6.8 and 6.1.1.4'

loop_
_geom_angle_atom_site_label_1
_geom_angle_atom_site_label_2
_geom_angle_atom_site_label_3
_geom_angle
_geom_angle_site_symmetry_1
_geom_angle_site_symmetry_3
O1 U O2 177.74(10) . .
O1 U O8 95.44(10) . .
O2 U O8 86.57(10) . .
O1 U O3 87.05(9) . .
O2 U O3 90.73(9) . .
O8 U O3 142.35(7) . .
O1 U O4 92.35(9) . 3_665
O2 U O4 86.74(9) . 3_665
O8 U O4 140.21(7) . 3_665
O3 U O4 76.90(7) . 3_665
O1 U O5 90.46(9) . .
O2 U O5 89.21(9) . .
O8 U O5 71.33(7) . .
O3 U O5 71.08(7) . .
O4 U O5 147.66(7) 3_665 .
O1 U O10 86.12(9) . .
O2 U O10 95.45(9) . .
O8 U O10 73.48(7) . .
O3 U O10 144.07(7) . .
O4 U O10 68.20(7) 3_665 .
O5 U O10 144.14(7) . .
O13 Cu O14 161.87(10) . .
O13 Cu N2 91.61(9) . 1_455
O14 Cu N2 91.25(9) . 1_455
O13 Cu N1 87.56(9) . .
O14 Cu N1 88.94(9) . .
N2 Cu N1 177.89(11) 1_455 .
O13 Cu O15 95.07(9) . .
O14 Cu O15 102.80(9) . .
N2 Cu O15 90.57(9) 1_455 .
N1 Cu O15 91.44(9) . .
O6 S1 O7 114.43(14) . .
O6 S1 O5 113.02(14) . .
O7 S1 O5 108.96(13) . .
O6 S1 C3 107.03(13) . .
O7 S1 C3 106.22(14) . .
O5 S1 C3 106.64(13) . .
O11 S2 O12 115.57(13) . .
O11 S2 O10 112.76(13) . .
O12 S2 O10 109.30(12) . .
O11 S2 C10 108.76(13) . .
O12 S2 C10 106.14(13) . .
O10 S2 C10 103.38(13) . .
C1 O3 U 154.8(2) . .
C1 O4 U 140.19(19) . 3_665
S1 O5 U 137.53(12) . .
C8 O8 U 161.8(2) . .
S2 O10 U 128.76(11) . .
Cu O13 H13A 123.6 . .
Cu O13 H13B 118.1 . .
H13A O13 H13B 102.5 . .
Cu O14 H14A 121.4 . .
Cu O14 H14B 125.6 . .
H14A O14 H14B 90.3 . .
Cu O15 H15A 113.8 . .
Cu O15 H15B 105.6 . .
H15A O15 H15B 115.2 . .
H16A O16 H16B 90.8 . .
C15 N1 C19 117.3(2) . .
C15 N1 Cu 118.62(19) . .
C19 N1 Cu 124.1(2) . .
C24 N2 C20 117.1(3) . .
C24 N2 Cu 121.5(2) . 1_655
C20 N2 Cu 121.3(2) . 1_655
O3 C1 O4 123.2(3) . .
O3 C1 C2 120.3(2) . .
O4 C1 C2 116.4(3) . .
C7 C2 C3 119.0(3) . .
C7 C2 C1 116.8(3) . .
C3 C2 C1 124.3(3) . .
C4 C3 C2 119.3(3) . .
C4 C3 S1 118.5(2) . .
C2 C3 S1 122.0(2) . .
C5 C4 C3 120.9(3) . .
C5 C4 H4 119.5 . .
C3 C4 H4 119.5 . .
C6 C5 C4 119.8(3) . .
C6 C5 H5 120.1 . .
C4 C5 H5 120.1 . .
C5 C6 C7 120.3(3) . .
C5 C6 H6 119.9 . .
C7 C6 H6 119.9 . .
C6 C7 C2 120.7(3) . .
C6 C7 H7 119.7 . .
C2 C7 H7 119.7 . .
O9 C8 O8 121.9(3) . .
O9 C8 C9 119.5(3) . .
O8 C8 C9 118.5(3) . .
C10 C9 C14 118.4(3) . .
C10 C9 C8 123.5(3) . .
C14 C9 C8 118.0(3) . .
C11 C10 C9 120.8(3) . .
C11 C10 S2 118.2(2) . .
C9 C10 S2 121.0(2) . .
C12 C11 C10 119.5(3) . .
C12 C11 H11 120.3 . .
C10 C11 H11 120.3 . .
C13 C12 C11 120.7(3) . .
C13 C12 H12 119.7 . .
C11 C12 H12 119.7 . .
C12 C13 C14 119.9(3) . .
C12 C13 H13 120.1 . .
C14 C13 H13 120.1 . .
C13 C14 C9 120.8(3) . .
C13 C14 H14 119.6 . .
C9 C14 H14 119.6 . .
N1 C15 C16 123.3(3) . .
N1 C15 H15 118.4 . .
C16 C15 H15 118.4 . .
C15 C16 C17 120.4(3) . .
C15 C16 H16 119.8 . .
C17 C16 H16 119.8 . .
C16 C17 C18 116.4(3) . .
C16 C17 C22 122.6(3) . .
C18 C17 C22 121.0(3) . .
C19 C18 C17 119.9(3) . .
C19 C18 H18 120.1 . .
C17 C18 H18 120.1 . .
N1 C19 C18 122.8(3) . .
N1 C19 H19 118.6 . .
C18 C19 H19 118.6 . .
N2 C20 C21 123.5(3) . .
N2 C20 H20 118.3 . .
C21 C20 H20 118.3 . .
C20 C21 C22 119.6(3) . .
C20 C21 H21 120.2 . .
C22 C21 H21 120.2 . .
C21 C22 C23 116.5(3) . .
C21 C22 C17 122.2(3) . .
C23 C22 C17 121.3(3) . .
C24 C23 C22 120.4(3) . .
C24 C23 H23 119.8 . .
C22 C23 H23 119.8 . .
N2 C24 C23 122.9(3) . .
N2 C24 H24 118.5 . .
C23 C24 H24 118.5 . .

loop_
_geom_bond_atom_site_label_1
_geom_bond_atom_site_label_2
_geom_bond_distance
_geom_bond_site_symmetry_2
U O1 1.759(2) .
U O2 1.768(2) .
U O8 2.302(2) .
U O3 2.334(2) .
U O4 2.357(2) 3_665
U O5 2.424(2) .
U O10 2.4640(19) .
Cu O13 1.955(2) .
Cu O14 1.990(2) .
Cu N2 2.042(2) 1_455
Cu N1 2.050(2) .
Cu O15 2.167(2) .
S1 O6 1.443(2) .
S1 O7 1.448(2) .
S1 O5 1.484(2) .
S1 C3 1.774(3) .
S2 O11 1.437(2) .
S2 O12 1.447(2) .
S2 O10 1.500(2) .
S2 C10 1.771(3) .
O3 C1 1.250(3) .
O4 C1 1.263(3) .
O4 U 2.357(2) 3_665
O8 C8 1.265(3) .
O9 C8 1.238(4) .
O13 H13A 0.9066 .
O13 H13B 0.8476 .
O14 H14A 0.8506 .
O14 H14B 0.8870 .
O15 H15A 0.7805 .
O15 H15B 0.7531 .
O16 H16A 0.9477 .
O16 H16B 0.8831 .
N1 C15 1.342(4) .
N1 C19 1.346(4) .
N2 C24 1.335(4) .
N2 C20 1.346(4) .
N2 Cu 2.042(2) 1_655
C1 C2 1.504(4) .
C2 C7 1.395(4) .
C2 C3 1.407(4) .
C3 C4 1.390(4) .
C4 C5 1.385(5) .
C4 H4 0.9300 .
C5 C6 1.378(5) .
C5 H5 0.9300 .
C6 C7 1.385(5) .
C6 H6 0.9300 .
C7 H7 0.9300 .
C8 C9 1.501(4) .
C9 C10 1.396(4) .
C9 C14 1.405(4) .
C10 C11 1.391(4) .
C11 C12 1.390(4) .
C11 H11 0.9300 .
C12 C13 1.379(5) .
C12 H12 0.9300 .
C13 C14 1.385(5) .
C13 H13 0.9300 .
C14 H14 0.9300 .
C15 C16 1.376(4) .
C15 H15 0.9300 .
C16 C17 1.389(4) .
C16 H16 0.9300 .
C17 C18 1.407(4) .
C17 C22 1.478(4) .
C18 C19 1.385(4) .
C18 H18 0.9300 .
C19 H19 0.9300 .
C20 C21 1.391(4) .
C20 H20 0.9300 .
C21 C22 1.393(4) .
C21 H21 0.9300 .
C22 C23 1.398(4) .
C23 C24 1.388(4) .
C23 H23 0.9300 .
C24 H24 0.9300 .

loop_
_geom_hbond_atom_site_label_D
_geom_hbond_atom_site_label_H
_geom_hbond_atom_site_label_A
_geom_hbond_distance_DH
_geom_hbond_distance_HA
_geom_hbond_distance_DA
_geom_hbond_angle_DHA
_geom_hbond_site_symmetry_A
O13 H13A O9 0.91 1.72 2.622(3) 171.2 1_465
O13 H13B O16 0.85 1.77 2.622(3) 179.5 .
O14 H14A O7 0.85 2.03 2.766(3) 144.9 3_665
O14 H14A O12 0.85 2.38 2.976(3) 127.3 2
O14 H14B O10 0.89 2.03 2.888(3) 162.8 2
O15 H15A O5 0.78 2.27 3.006(3) 156.6 3_665
O15 H15A O7 0.78 2.34 2.963(3) 137.5 3_665
O15 H15B O9 0.75 1.99 2.723(3) 162.9 3_665
O16 H16A O6 0.95 1.90 2.790(3) 155.4 4_576
O16 H16B O12 0.88 1.88 2.758(3) 176.6 1_565
